data_1550461
loop_
_publ_author_name
'Pineda, Leslie W.'
'Amey, Adam'
'Cabezas, Jorge A.'

_publ_section_title
;
 5,5-Diphenyl-<i>cis</i>-penta-2,4-dienoic acid
;
_journal_coeditor_code HB4275
_journal_issue 1
_journal_name_full IUCrData
_journal_page_first x181799
_journal_paper_doi 10.1107/S2414314618017996
_journal_volume 4
_journal_year 2019
_chemical_formula_iupac 'C17 H14 O2'
_chemical_formula_moiety 'C17 H14 O2'
_chemical_formula_sum 'C17 H14 O2'
_chemical_formula_weight 250.29
_chemical_name_systematic
;
5,5-Diphenyl-<i>cis</i>-penta-2,4-dienoic acid
;
_space_group_crystal_system monoclinic
_space_group_IT_number 14
_space_group_name_Hall '-P 2yn'
_space_group_name_H-M_alt 'P 1 21/n 1'
_symmetry_space_group_name_Hall '-P 2yn'
_symmetry_space_group_name_H-M 'P 1 21/n 1'
_atom_sites_solution_hydrogens geom
_atom_sites_solution_primary direct
_atom_sites_solution_secondary difmap
_cell_angle_alpha 90
_cell_angle_beta 109.4530(10)
_cell_angle_gamma 90
_cell_formula_units_Z 4
_cell_length_a 9.0801(4)
_cell_length_b 15.4598(7)
_cell_length_c 10.0920(4)
_cell_measurement_reflns_used 7723
_cell_measurement_temperature 100.(2)
_cell_measurement_theta_max 27.4617
_cell_measurement_theta_min 2.5134
_cell_volume 1335.81(10)
_computing_cell_refinement
;
SAINT (Bruker, 2015)
;
_computing_data_collection
;
APEX3 (Bruker, 2015)
;
_computing_data_reduction
;
SAINT (Bruker, 2015)
;
_computing_molecular_graphics
;
Mercury (Macrae <i>et al.</i>,  2006)
;
_computing_structure_refinement
;
SHELXL2014 (Sheldrick, 2015b)
;
_computing_structure_solution
;
SHELXT (Sheldrick 2015a)
;
_diffrn_ambient_temperature 100.(2)
_diffrn_detector_area_resol_mean 10.4167
_diffrn_measured_fraction_theta_full 0.998
_diffrn_measured_fraction_theta_max 0.998
_diffrn_measurement_device_type 'Bruker D8 Venture'
_diffrn_measurement_method 'omega scans'
_diffrn_radiation_monochromator mirrors
_diffrn_radiation_type MoK\a
_diffrn_radiation_wavelength 0.71073
_diffrn_reflns_av_R_equivalents 0.0367
_diffrn_reflns_av_unetI/netI 0.0301
_diffrn_reflns_limit_h_max 11
_diffrn_reflns_limit_h_min -11
_diffrn_reflns_limit_k_max 20
_diffrn_reflns_limit_k_min -20
_diffrn_reflns_limit_l_max 13
_diffrn_reflns_limit_l_min -13
_diffrn_reflns_number 19268
_diffrn_reflns_theta_full 27.56
_diffrn_reflns_theta_max 27.56
_diffrn_reflns_theta_min 2.51
_diffrn_source 'Incoatec Microsource'
_exptl_absorpt_coefficient_mu 0.081
_exptl_absorpt_correction_T_max 0.7456
_exptl_absorpt_correction_T_min 0.7133
_exptl_absorpt_correction_type multi-scan
_exptl_absorpt_process_details
;
(SADABS; Bruker, 2015)
;
_exptl_crystal_colour 'light yellow'
_exptl_crystal_density_diffrn 1.244
_exptl_crystal_density_method 'not measured'
_exptl_crystal_description block
_exptl_crystal_F_000 528
_exptl_crystal_size_max 0.25
_exptl_crystal_size_mid 0.15
_exptl_crystal_size_min 0.10
_refine_diff_density_max 0.250
_refine_diff_density_min -0.333
_refine_ls_extinction_method none
_refine_ls_goodness_of_fit_ref 1.050
_refine_ls_hydrogen_treatment mixed
_refine_ls_matrix_type full
_refine_ls_number_parameters 174
_refine_ls_number_reflns 3081
_refine_ls_number_restraints 0
_refine_ls_restrained_S_all 1.050
_refine_ls_R_factor_all 0.0625
_refine_ls_R_factor_gt 0.0453
_refine_ls_shift/su_max 0.000
_refine_ls_shift/su_mean 0.000
_refine_ls_structure_factor_coef Fsqd
_refine_ls_weighting_details 'w=1/[\s^2^(Fo^2^)+(0.0392P)^2^+0.6455P] where P=(Fo^2^+2Fc^2^)/3'
_refine_ls_weighting_scheme calc
_refine_ls_wR_factor_gt 0.0943
_refine_ls_wR_factor_ref 0.1010
_reflns_number_gt 2479
_reflns_number_total 3081
_reflns_threshold_expression 'I > 2\s(I)'
_cod_data_source_file hb4275sup1.cif
_cod_data_source_block I
_cod_database_code 1550461

loop_
_space_group_symop_operation_xyz
'x, y, z'
'-x+1/2, y+1/2, -z+1/2'
'-x, -y, -z'
'x-1/2, -y-1/2, z-1/2'

loop_
_atom_site_type_symbol
_atom_site_label
_atom_site_fract_x
_atom_site_fract_y
_atom_site_fract_z
_atom_site_U_iso_or_equiv
_atom_site_adp_type
_atom_site_calc_flag
_atom_site_occupancy
O O1 0.05901(11) 0.54513(7) 0.15632(10) 0.0237(2) Uani d 1
O O2 -0.18489(12) 0.50474(7) 0.03482(10) 0.0228(2) Uani d 1
H H2 -0.1377(11) 0.4886(11) -0.0300(16) 0.034 Uiso calc 1
C C1 0.18364(15) 0.64377(9) 0.56368(13) 0.0154(3) Uani d 1
C C2 0.10925(15) 0.70128(9) 0.64163(14) 0.0158(3) Uani d 1
C C3 0.14619(16) 0.68961(9) 0.78666(14) 0.0187(3) Uani d 1
H H3 0.2151 0.6444 0.8327 0.022 Uiso calc 1
C C4 0.08313(17) 0.74347(10) 0.86354(15) 0.0230(3) Uani d 1
H H4 0.1068 0.7341 0.9615 0.028 Uiso calc 1
C C5 -0.01446(17) 0.81101(10) 0.79803(16) 0.0241(3) Uani d 1
H H5 -0.0564 0.8484 0.8512 0.029 Uiso calc 1
C C6 -0.05063(17) 0.82382(10) 0.65483(16) 0.0241(3) Uani d 1
H H6 -0.1172 0.8702 0.6099 0.029 Uiso calc 1
C C7 0.01017(16) 0.76900(10) 0.57661(15) 0.0207(3) Uani d 1
H H7 -0.016 0.7778 0.4783 0.025 Uiso calc 1
C C8 0.35685(16) 0.63744(9) 0.62313(13) 0.0156(3) Uani d 1
C C9 0.44543(16) 0.71162(9) 0.67401(14) 0.0191(3) Uani d 1
H H9 0.3941 0.7653 0.6724 0.023 Uiso calc 1
C C10 0.60701(17) 0.70804(10) 0.72673(15) 0.0224(3) Uani d 1
H H10 0.6658 0.7592 0.7594 0.027 Uiso calc 1
C C11 0.68287(17) 0.62948(10) 0.73173(15) 0.0227(3) Uani d 1
H H11 0.7937 0.6267 0.7676 0.027 Uiso calc 1
C C12 0.59618(17) 0.55526(10) 0.68411(15) 0.0219(3) Uani d 1
H H12 0.6479 0.5013 0.6891 0.026 Uiso calc 1
C C13 0.43436(16) 0.55893(9) 0.62916(14) 0.0184(3) Uani d 1
H H13 0.3761 0.5077 0.5955 0.022 Uiso calc 1
C C14 0.10456(16) 0.60064(9) 0.44511(14) 0.0168(3) Uani d 1
H H14 0.1645 0.5701 0.3991 0.02 Uiso calc 1
C C15 -0.06333(16) 0.59693(9) 0.38208(14) 0.0180(3) Uani d 1
H H15 -0.1222 0.6177 0.4376 0.022 Uiso calc 1
C C16 -0.14545(16) 0.56720(9) 0.25332(14) 0.0180(3) Uani d 1
H H16 -0.2558 0.5646 0.2294 0.022 Uiso calc 1
C C17 -0.07883(16) 0.53848(9) 0.14689(14) 0.0170(3) Uani d 1

loop_
_atom_site_aniso_label
_atom_site_aniso_U_11
_atom_site_aniso_U_22
_atom_site_aniso_U_33
_atom_site_aniso_U_12
_atom_site_aniso_U_13
_atom_site_aniso_U_23
O1 0.0181(5) 0.0348(6) 0.0173(5) -0.0027(4) 0.0048(4) -0.0075(4)
O2 0.0200(5) 0.0319(6) 0.0148(5) -0.0042(4) 0.0035(4) -0.0056(4)
C1 0.0170(7) 0.0164(7) 0.0133(6) 0.0015(5) 0.0058(5) 0.0031(5)
C2 0.0138(7) 0.0185(7) 0.0151(6) -0.0015(5) 0.0046(5) -0.0031(5)
C3 0.0170(7) 0.0218(7) 0.0162(7) -0.0013(6) 0.0042(5) -0.0002(5)
C4 0.0223(8) 0.0321(8) 0.0163(7) -0.0047(6) 0.0086(6) -0.0062(6)
C5 0.0181(7) 0.0290(8) 0.0283(8) -0.0036(6) 0.0121(6) -0.0139(6)
C6 0.0172(7) 0.0251(8) 0.0277(8) 0.0047(6) 0.0045(6) -0.0047(6)
C7 0.0189(7) 0.0254(8) 0.0158(7) 0.0019(6) 0.0030(6) -0.0024(6)
C8 0.0167(7) 0.0211(7) 0.0102(6) 0.0010(5) 0.0061(5) -0.0001(5)
C9 0.0221(7) 0.0190(7) 0.0188(7) 0.0009(6) 0.0103(6) -0.0015(5)
C10 0.0226(8) 0.0264(8) 0.0206(7) -0.0063(6) 0.0102(6) -0.0046(6)
C11 0.0156(7) 0.0342(9) 0.0181(7) 0.0003(6) 0.0053(6) -0.0005(6)
C12 0.0198(7) 0.0243(8) 0.0210(7) 0.0060(6) 0.0061(6) 0.0003(6)
C13 0.0197(7) 0.0191(7) 0.0165(7) -0.0003(6) 0.0061(5) -0.0024(5)
C14 0.0188(7) 0.0174(7) 0.0151(6) 0.0032(5) 0.0070(5) 0.0002(5)
C15 0.0203(7) 0.0171(7) 0.0178(7) 0.0023(5) 0.0081(6) 0.0009(5)
C16 0.0147(7) 0.0188(7) 0.0192(7) 0.0006(5) 0.0041(5) 0.0013(5)
C17 0.0182(7) 0.0147(6) 0.0150(7) 0.0001(5) 0.0015(5) 0.0011(5)

loop_
_atom_type_symbol
_atom_type_description
_atom_type_scat_dispersion_real
_atom_type_scat_dispersion_imag
_atom_type_scat_source
C C 0.0033 0.0016 'International Tables Vol C Tables 4.2.6.8 and 6.1.1.4'
H H 0.0000 0.0000 'International Tables Vol C Tables 4.2.6.8 and 6.1.1.4'
O O 0.0106 0.0060 'International Tables Vol C Tables 4.2.6.8 and 6.1.1.4'

loop_
_geom_angle_atom_site_label_1
_geom_angle_atom_site_label_2
_geom_angle_atom_site_label_3
_geom_angle
C17 O2 H2 109.5
C14 C1 C8 120.27(12)
C14 C1 C2 124.22(12)
C8 C1 C2 115.50(11)
C7 C2 C3 118.77(13)
C7 C2 C1 122.32(12)
C3 C2 C1 118.83(12)
C4 C3 C2 120.55(13)
C4 C3 H3 119.7
C2 C3 H3 119.7
C3 C4 C5 120.22(13)
C3 C4 H4 119.9
C5 C4 H4 119.9
C6 C5 C4 119.80(13)
C6 C5 H5 120.1
C4 C5 H5 120.1
C5 C6 C7 120.24(14)
C5 C6 H6 119.9
C7 C6 H6 119.9
C6 C7 C2 120.41(13)
C6 C7 H7 119.8
C2 C7 H7 119.8
C13 C8 C9 118.58(12)
C13 C8 C1 121.67(12)
C9 C8 C1 119.75(12)
C10 C9 C8 121.01(13)
C10 C9 H9 119.5
C8 C9 H9 119.5
C9 C10 C11 119.86(14)
C9 C10 H10 120.1
C11 C10 H10 120.1
C12 C11 C10 119.64(13)
C12 C11 H11 120.2
C10 C11 H11 120.2
C11 C12 C13 120.59(14)
C11 C12 H12 119.7
C13 C12 H12 119.7
C12 C13 C8 120.31(13)
C12 C13 H13 119.8
C8 C13 H13 119.8
C1 C14 C15 125.61(13)
C1 C14 H14 117.2
C15 C14 H14 117.2
C16 C15 C14 127.09(13)
C16 C15 H15 116.5
C14 C15 H15 116.5
C15 C16 C17 125.44(13)
C15 C16 H16 117.3
C17 C16 H16 117.3
O1 C17 O2 122.14(13)
O1 C17 C16 125.22(12)
O2 C17 C16 112.64(12)

loop_
_geom_bond_atom_site_label_1
_geom_bond_atom_site_label_2
_geom_bond_distance
O1 C17 1.2275(17)
O2 C17 1.3241(16)
O2 H2 0.928(19)
C1 C14 1.3489(19)
C1 C8 1.4882(19)
C1 C2 1.4898(18)
C2 C7 1.394(2)
C2 C3 1.4000(19)
C3 C4 1.385(2)
C3 H3 0.95
C4 C5 1.386(2)
C4 H4 0.95
C5 C6 1.385(2)
C5 H5 0.95
C6 C7 1.392(2)
C6 H6 0.95
C7 H7 0.95
C8 C13 1.3943(19)
C8 C9 1.397(2)
C9 C10 1.385(2)
C9 H9 0.95
C10 C11 1.389(2)
C10 H10 0.95
C11 C12 1.384(2)
C11 H11 0.95
C12 C13 1.388(2)
C12 H12 0.95
C13 H13 0.95
C14 C15 1.444(2)
C14 H14 0.95
C15 C16 1.3455(19)
C15 H15 0.95
C16 C17 1.466(2)
C16 H16 0.95

loop_
_geom_hbond_atom_site_label_D
_geom_hbond_atom_site_label_H
_geom_hbond_atom_site_label_A
_geom_hbond_site_symmetry_A
_geom_hbond_distance_DH
_geom_hbond_distance_HA
_geom_hbond_distance_DA
_geom_hbond_angle_DHA
O2 H2 O1 3_565 0.93 1.74 2.6628(14) 177

loop_
_geom_torsion_atom_site_label_1
_geom_torsion_atom_site_label_2
_geom_torsion_atom_site_label_3
_geom_torsion_atom_site_label_4
_geom_torsion
C14 C1 C2 C7 -53.4(2)
C8 C1 C2 C7 125.11(14)
C14 C1 C2 C3 129.82(15)
C8 C1 C2 C3 -51.65(17)
C7 C2 C3 C4 1.1(2)
C1 C2 C3 C4 178.03(13)
C2 C3 C4 C5 -1.6(2)
C3 C4 C5 C6 0.9(2)
C4 C5 C6 C7 0.2(2)
C5 C6 C7 C2 -0.7(2)
C3 C2 C7 C6 0.0(2)
C1 C2 C7 C6 -176.78(13)
C14 C1 C8 C13 -42.21(19)
C2 C1 C8 C13 139.20(13)
C14 C1 C8 C9 137.53(14)
C2 C1 C8 C9 -41.06(17)
C13 C8 C9 C10 1.3(2)
C1 C8 C9 C10 -178.39(12)
C8 C9 C10 C11 -1.2(2)
C9 C10 C11 C12 -0.1(2)
C10 C11 C12 C13 1.1(2)
C11 C12 C13 C8 -0.9(2)
C9 C8 C13 C12 -0.3(2)
C1 C8 C13 C12 179.43(12)
C8 C1 C14 C15 175.75(13)
C2 C1 C14 C15 -5.8(2)
C1 C14 C15 C16 168.04(14)
C14 C15 C16 C17 -5.0(2)
C15 C16 C17 O1 -7.0(2)
C15 C16 C17 O2 173.96(13)

_cod_database_fobs_code 1550461
